data_2210743
loop_
_publ_author_name
'Li, Ming-Xue'
'Yan, Lin'
'Wang, Jing-Ping'
'Zhou, Jing'

_publ_section_title
;[\m-Bis(pyridine-2-carbaldehyde)
 (ferrocene-1,1'-diyldicarbonyl)dihydrazonato]bis[dichloro(dimethylformamide)cadmium(II)]
;
_journal_coeditor_code OB2062
_journal_issue 10
_journal_name_full 'Acta Crystallographica Section E'
_journal_page_first m2517
_journal_page_last m2518
_journal_paper_doi 10.1107/S1600536806035665
_journal_volume 62
_journal_year 2006
_chemical_formula_iupac '[Cd2 Fe (C12 H10 N3 O1)2 Cl4 (C3 H7 N O)2]'
_chemical_formula_moiety 'C30 H34 Cd2 Cl4 Fe N8 O4'
_chemical_formula_sum 'C30 H34 Cd2 Cl4 Fe N8 O4'
_chemical_formula_weight 993.10
_chemical_name_systematic
;
[\m-Bis(pyridine-2-carbaldehyde) (ferrocene-1,1'-
diyldicarbonyl)dihydrazonato]bis[dichloro(dimethylformamide)dicadmium(II)]
;
_space_group_IT_number 15
_symmetry_cell_setting monoclinic
_symmetry_space_group_name_Hall '-C 2yc'
_symmetry_space_group_name_H-M 'C 1 2/c 1'
_atom_sites_solution_hydrogens geom
_atom_sites_solution_primary direct
_atom_sites_solution_secondary difmap
_audit_creation_method SHELXL-97
_cell_angle_alpha 90.00
_cell_angle_beta 111.352(2)
_cell_angle_gamma 90.00
_cell_formula_units_Z 4
_cell_length_a 17.0582(18)
_cell_length_b 16.9636(18)
_cell_length_c 13.3243(14)
_cell_measurement_reflns_used 296
_cell_measurement_temperature 293(2)
_cell_measurement_theta_max 28.02
_cell_measurement_theta_min 2.06
_cell_volume 3591.0(7)
_computing_cell_refinement 'SAINT-Plus (Bruker, 2001)'
_computing_data_collection 'SMART (Bruker, 2001)'
_computing_data_reduction SAINT-Plus
_computing_molecular_graphics SHELXL97
_computing_publication_material SHELXL97
_computing_structure_refinement 'SHELXL97 (Sheldrick, 1997)'
_computing_structure_solution 'SHELXS97 (Sheldrick, 1997)'
_diffrn_ambient_temperature 293(2)
_diffrn_measured_fraction_theta_full 0.997
_diffrn_measured_fraction_theta_max 0.997
_diffrn_measurement_device_type 'Bruker SMART APEX CCD'
_diffrn_measurement_method \w
_diffrn_radiation_monochromator graphite
_diffrn_radiation_source 'fine-focus sealed tube'
_diffrn_radiation_type MoK\a
_diffrn_radiation_wavelength 0.71073
_diffrn_reflns_av_R_equivalents 0.0415
_diffrn_reflns_av_sigmaI/netI 0.0662
_diffrn_reflns_limit_h_max 10
_diffrn_reflns_limit_h_min -20
_diffrn_reflns_limit_k_max 20
_diffrn_reflns_limit_k_min -19
_diffrn_reflns_limit_l_max 15
_diffrn_reflns_limit_l_min -15
_diffrn_reflns_number 8838
_diffrn_reflns_theta_full 25.00
_diffrn_reflns_theta_max 25.00
_diffrn_reflns_theta_min 2.06
_exptl_absorpt_coefficient_mu 1.918
_exptl_absorpt_correction_type none
_exptl_crystal_colour Red
_exptl_crystal_density_diffrn 1.837
_exptl_crystal_density_method 'not measured'
_exptl_crystal_description block
_exptl_crystal_F_000 1968
_exptl_crystal_size_max 0.20
_exptl_crystal_size_mid 0.20
_exptl_crystal_size_min 0.20
_refine_diff_density_max 0.792
_refine_diff_density_min -0.436
_refine_ls_extinction_method none
_refine_ls_goodness_of_fit_ref 1.017
_refine_ls_hydrogen_treatment constr
_refine_ls_matrix_type full
_refine_ls_number_parameters 224
_refine_ls_number_reflns 3159
_refine_ls_number_restraints 0
_refine_ls_restrained_S_all 1.017
_refine_ls_R_factor_all 0.0631
_refine_ls_R_factor_gt 0.0401
_refine_ls_shift/su_max 0.001
_refine_ls_shift/su_mean 0.000
_refine_ls_structure_factor_coef Fsqd
_refine_ls_weighting_details 'calc w=1/[\s^2^(Fo^2^)+(0.018P)^2^] where P=(Fo^2^+2Fc^2^)/3'
_refine_ls_weighting_scheme calc
_refine_ls_wR_factor_gt 0.0696
_refine_ls_wR_factor_ref 0.0725
_reflns_number_gt 2171
_reflns_number_total 3159
_reflns_threshold_expression I>2\s(I)
_cod_data_source_file ob2062.cif
_cod_data_source_block I
_cod_depositor_comments
;
The following automatic conversions were performed:
'_symmetry_cell_setting' value 'Monoclinic' changed to 'monoclinic'
according to '/home/saulius/struct/CIF-dictionaries/cif_core.dic'
dictionary named 'cif_core.dic' version 2.4.1 from 2010-06-29.

Automatic conversion script
Id: cif_fix_enum 1527 2010-12-29 10:47:43Z saulius 

The following automatic conversions were performed:

'_symmetry_cell_setting' value 'Monoclinic' changed to 'monoclinic'
according to /home/saulius/struct/CIF-dictionaries/cif_core.dic
dictionary named 'cif_core.dic' version 2.4.1 from 2010-06-29.

Automatic conversion script
Id: cif_fix_values 1715 2011-07-08 13:25:40Z adriana 
;
_cod_original_sg_symbol_H-M 'C 2/c'
_cod_database_code 2210743
_cod_database_fobs_code 2210743

loop_
_symmetry_equiv_pos_as_xyz
'x, y, z'
'-x, y, -z+1/2'
'x+1/2, y+1/2, z'
'-x+1/2, y+1/2, -z+1/2'
'-x, -y, -z'
'x, -y, z-1/2'
'-x+1/2, -y+1/2, -z'
'x+1/2, -y+1/2, z-1/2'

loop_
_atom_site_type_symbol
_atom_site_label
_atom_site_fract_x
_atom_site_fract_y
_atom_site_fract_z
_atom_site_U_iso_or_equiv
_atom_site_adp_type
_atom_site_calc_flag
_atom_site_refinement_flags
_atom_site_occupancy
Cd Cd1 0.21181(2) 0.11475(2) 0.82224(3) 0.04863(15) Uani d . 1
Fe Fe 0.0000 -0.15837(5) 0.7500 0.0377(3) Uani d S 1
Cl Cl1 0.36039(9) 0.11179(9) 0.92792(12) 0.0731(5) Uani d . 1
Cl Cl2 0.15188(8) 0.07745(8) 0.96425(10) 0.0521(4) Uani d . 1
C C1 0.0497(3) -0.0963(3) 0.6566(4) 0.0362(12) Uani d . 1
C C2 -0.0369(3) -0.1129(3) 0.5985(4) 0.0404(12) Uani d . 1
H H2A -0.0816 -0.0739 0.5672 0.049 Uiso calc R 1
C C3 -0.0467(4) -0.1946(3) 0.5932(4) 0.0491(14) Uani d . 1
H H3A -0.0999 -0.2227 0.5583 0.059 Uiso calc R 1
C C4 0.0316(4) -0.2298(3) 0.6465(4) 0.0518(15) Uani d . 1
H H4A 0.0424 -0.2866 0.6554 0.062 Uiso calc R 1
C C5 0.0915(3) -0.1705(3) 0.6870(4) 0.0458(14) Uani d . 1
H H5A 0.1516 -0.1783 0.7280 0.055 Uiso calc R 1
C C6 0.0925(3) -0.0197(3) 0.6883(4) 0.0352(12) Uani d . 1
C C7 0.0414(3) 0.1801(3) 0.6531(4) 0.0394(13) Uani d . 1
H H7A -0.0121 0.1810 0.5998 0.047 Uiso calc R 1
C C8 0.0847(3) 0.2525(3) 0.7005(4) 0.0366(12) Uani d . 1
C C9 0.0515(3) 0.3249(3) 0.6616(4) 0.0465(14) Uani d . 1
H H9A 0.0004 0.3286 0.6041 0.056 Uiso calc R 1
C C10 0.0954(4) 0.3928(3) 0.7093(5) 0.0560(15) Uani d . 1
H H10A 0.0744 0.4425 0.6836 0.067 Uiso calc R 1
C C11 0.1684(4) 0.3854(3) 0.7929(5) 0.0553(15) Uani d . 1
H H11A 0.1986 0.4296 0.8269 0.066 Uiso calc R 1
C C12 0.1978(3) 0.3101(3) 0.8275(4) 0.0512(15) Uani d . 1
H H12A 0.2484 0.3053 0.8858 0.061 Uiso calc R 1
C C13 0.3120(4) 0.1130(3) 0.6590(5) 0.0616(16) Uani d . 1
H H13A 0.3519 0.0969 0.7245 0.074 Uiso calc R 1
C C14 0.4130(4) 0.0730(4) 0.5813(5) 0.086(2) Uani d . 1
H H14A 0.4472 0.0656 0.6559 0.130 Uiso calc R 1
H H14B 0.4411 0.1079 0.5487 0.130 Uiso calc R 1
H H14C 0.4037 0.0230 0.5450 0.130 Uiso calc R 1
C C15 0.2739(4) 0.1263(4) 0.4684(5) 0.088(2) Uani d . 1
H H15A 0.2218 0.1426 0.4742 0.133 Uiso calc R 1
H H15B 0.2641 0.0809 0.4224 0.133 Uiso calc R 1
H H15C 0.2959 0.1684 0.4383 0.133 Uiso calc R 1
N N1 0.0438(2) 0.0450(2) 0.6510(3) 0.0376(10) Uani d . 1
H H1A -0.0073 0.0413 0.6064 0.045 Uiso calc R 1
N N2 0.0797(2) 0.1153(2) 0.6876(3) 0.0356(9) Uani d . 1
N N3 0.1584(3) 0.2451(2) 0.7827(3) 0.0407(11) Uani d . 1
N N4 0.3329(3) 0.1068(3) 0.5728(4) 0.0554(12) Uani d . 1
O O1 0.1670(2) -0.01427(18) 0.7461(3) 0.0436(9) Uani d . 1
O O2 0.2464(3) 0.1374(2) 0.6603(3) 0.0737(13) Uani d . 1

loop_
_atom_site_aniso_label
_atom_site_aniso_U_11
_atom_site_aniso_U_22
_atom_site_aniso_U_33
_atom_site_aniso_U_12
_atom_site_aniso_U_13
_atom_site_aniso_U_23
Cd1 0.0394(3) 0.0540(3) 0.0481(3) -0.0016(2) 0.0106(2) 0.0029(2)
Fe 0.0411(7) 0.0341(6) 0.0428(7) 0.000 0.0210(6) 0.000
Cl1 0.0447(9) 0.1038(12) 0.0610(10) -0.0161(9) 0.0075(8) 0.0177(9)
Cl2 0.0400(8) 0.0700(9) 0.0458(8) -0.0096(7) 0.0148(7) -0.0049(7)
C1 0.042(3) 0.039(3) 0.037(3) 0.000(3) 0.026(3) -0.002(2)
C2 0.039(3) 0.047(3) 0.036(3) -0.002(3) 0.015(3) -0.007(3)
C3 0.055(4) 0.044(4) 0.051(4) -0.009(3) 0.023(3) -0.010(3)
C4 0.071(4) 0.036(3) 0.059(4) -0.001(3) 0.036(4) -0.009(3)
C5 0.045(4) 0.050(4) 0.048(3) 0.008(3) 0.024(3) -0.001(3)
C6 0.043(4) 0.043(3) 0.028(3) -0.001(3) 0.023(3) -0.001(3)
C7 0.033(3) 0.052(4) 0.034(3) -0.002(3) 0.013(3) 0.005(3)
C8 0.033(3) 0.043(3) 0.035(3) 0.001(3) 0.015(3) 0.003(3)
C9 0.043(3) 0.056(4) 0.043(3) 0.009(3) 0.019(3) 0.008(3)
C10 0.064(4) 0.040(4) 0.068(4) 0.007(3) 0.029(4) 0.004(3)
C11 0.059(4) 0.049(4) 0.061(4) -0.008(3) 0.026(4) -0.009(3)
C12 0.043(4) 0.062(4) 0.049(4) -0.006(3) 0.017(3) -0.002(3)
C13 0.064(5) 0.065(4) 0.062(4) -0.011(4) 0.030(4) -0.007(3)
C14 0.079(5) 0.094(5) 0.095(5) 0.005(4) 0.041(4) -0.018(4)
C15 0.064(5) 0.146(6) 0.055(4) -0.014(5) 0.021(4) -0.014(4)
N1 0.030(2) 0.040(3) 0.037(3) -0.002(2) 0.007(2) 0.002(2)
N2 0.035(2) 0.037(2) 0.035(2) -0.006(2) 0.013(2) 0.000(2)
N3 0.041(3) 0.039(3) 0.043(3) -0.007(2) 0.015(2) -0.003(2)
N4 0.049(3) 0.065(3) 0.053(3) -0.010(3) 0.020(3) -0.016(3)
O1 0.034(2) 0.049(2) 0.045(2) 0.0028(18) 0.012(2) -0.0008(18)
O2 0.058(3) 0.107(4) 0.063(3) 0.007(3) 0.029(2) 0.001(2)

loop_
_atom_type_symbol
_atom_type_description
_atom_type_scat_dispersion_real
_atom_type_scat_dispersion_imag
_atom_type_scat_source
C C 0.0033 0.0016 'International Tables Vol C Tables 4.2.6.8 and 6.1.1.4'
H H 0.0000 0.0000 'International Tables Vol C Tables 4.2.6.8 and 6.1.1.4'
N N 0.0061 0.0033 'International Tables Vol C Tables 4.2.6.8 and 6.1.1.4'
O O 0.0106 0.0060 'International Tables Vol C Tables 4.2.6.8 and 6.1.1.4'
Cl Cl 0.1484 0.1585 'International Tables Vol C Tables 4.2.6.8 and 6.1.1.4'
Fe Fe 0.3463 0.8444 'International Tables Vol C Tables 4.2.6.8 and 6.1.1.4'
Cd Cd -0.8075 1.2024 'International Tables Vol C Tables 4.2.6.8 and 6.1.1.4'

loop_
_geom_angle_atom_site_label_1
_geom_angle_atom_site_label_2
_geom_angle_atom_site_label_3
_geom_angle_site_symmetry_1
_geom_angle_site_symmetry_3
_geom_angle
_geom_angle_publ_flag
N2 Cd1 N3 . . 68.75(14) yes
N2 Cd1 Cl1 . . 166.71(9) yes
N3 Cd1 Cl1 . . 112.68(11) yes
N2 Cd1 O1 . . 66.93(13) yes
N3 Cd1 O1 . . 135.43(13) yes
Cl1 Cd1 O1 . . 109.35(9) yes
N2 Cd1 O2 . . 78.28(13) yes
N3 Cd1 O2 . . 81.72(13) yes
Cl1 Cd1 O2 . . 88.78(11) yes
O1 Cd1 O2 . . 85.05(12) yes
N2 Cd1 Cl2 . . 92.06(9) yes
N3 Cd1 Cl2 . . 99.85(9) yes
Cl1 Cd1 Cl2 . . 100.52(5) yes
O1 Cd1 Cl2 . . 86.29(8) yes
O2 Cd1 Cl2 . . 168.98(10) yes
C5 Fe C5 2_556 . 168.4(3) ?
C5 Fe C2 2_556 2_556 68.64(19) ?
C5 Fe C2 . 2_556 116.2(2) ?
C5 Fe C2 2_556 . 116.2(2) ?
C5 Fe C2 . . 68.64(19) ?
C2 Fe C2 2_556 . 135.5(3) ?
C5 Fe C1 2_556 . 149.1(2) ?
C5 Fe C1 . . 41.13(17) ?
C2 Fe C1 2_556 . 111.30(18) ?
C2 Fe C1 . . 40.99(18) ?
C5 Fe C1 2_556 2_556 41.13(17) ?
C5 Fe C1 . 2_556 149.1(2) ?
C2 Fe C1 2_556 2_556 40.99(18) ?
C2 Fe C1 . 2_556 111.30(18) ?
C1 Fe C1 . 2_556 117.7(2) ?
C5 Fe C3 2_556 . 108.7(2) ?
C5 Fe C3 . . 67.6(2) ?
C2 Fe C3 2_556 . 173.8(2) ?
C2 Fe C3 . . 39.99(17) ?
C1 Fe C3 . . 67.91(19) ?
C1 Fe C3 2_556 . 133.4(2) ?
C5 Fe C3 2_556 2_556 67.6(2) ?
C5 Fe C3 . 2_556 108.7(2) ?
C2 Fe C3 2_556 2_556 39.99(17) ?
C2 Fe C3 . 2_556 173.8(2) ?
C1 Fe C3 . 2_556 133.4(2) ?
C1 Fe C3 2_556 2_556 67.91(19) ?
C3 Fe C3 . 2_556 145.0(3) ?
C5 Fe C4 2_556 2_556 39.94(18) ?
C5 Fe C4 . 2_556 130.3(2) ?
C2 Fe C4 2_556 2_556 67.6(2) ?
C2 Fe C4 . 2_556 146.0(2) ?
C1 Fe C4 . 2_556 170.8(2) ?
C1 Fe C4 2_556 2_556 67.92(18) ?
C3 Fe C4 . 2_556 114.2(2) ?
C3 Fe C4 2_556 2_556 39.97(19) ?
C5 Fe C4 2_556 . 130.3(2) ?
C5 Fe C4 . . 39.94(18) ?
C2 Fe C4 2_556 . 146.0(2) ?
C2 Fe C4 . . 67.6(2) ?
C1 Fe C4 . . 67.92(18) ?
C1 Fe C4 2_556 . 170.8(2) ?
C3 Fe C4 . . 39.97(19) ?
C3 Fe C4 2_556 . 114.2(2) ?
C4 Fe C4 2_556 . 107.5(3) ?
C2 C1 C5 . . 107.0(4) ?
C2 C1 C6 . . 129.5(5) ?
C5 C1 C6 . . 123.4(5) ?
C2 C1 Fe . . 69.5(3) ?
C5 C1 Fe . . 69.4(3) ?
C6 C1 Fe . . 123.6(3) ?
C3 C2 C1 . . 107.7(5) ?
C3 C2 Fe . . 70.2(3) ?
C1 C2 Fe . . 69.5(3) ?
C3 C2 H2A . . 126.1 ?
C1 C2 H2A . . 126.1 ?
Fe C2 H2A . . 126.1 ?
C2 C3 C4 . . 109.0(5) ?
C2 C3 Fe . . 69.8(3) ?
C4 C3 Fe . . 70.4(3) ?
C2 C3 H3A . . 125.5 ?
C4 C3 H3A . . 125.5 ?
Fe C3 H3A . . 125.5 ?
C5 C4 C3 . . 108.5(5) ?
C5 C4 Fe . . 69.4(3) ?
C3 C4 Fe . . 69.7(3) ?
C5 C4 H4A . . 125.7 ?
C3 C4 H4A . . 125.7 ?
Fe C4 H4A . . 125.7 ?
C4 C5 C1 . . 107.8(5) ?
C4 C5 Fe . . 70.7(3) ?
C1 C5 Fe . . 69.5(3) ?
C4 C5 H5A . . 126.1 ?
C1 C5 H5A . . 126.1 ?
Fe C5 H5A . . 126.1 ?
O1 C6 N1 . . 121.8(5) ?
O1 C6 C1 . . 122.5(5) ?
N1 C6 C1 . . 115.8(5) ?
N2 C7 C8 . . 117.3(5) ?
N2 C7 H7A . . 121.3 ?
C8 C7 H7A . . 121.3 ?
N3 C8 C9 . . 122.0(5) ?
N3 C8 C7 . . 116.9(4) ?
C9 C8 C7 . . 121.1(5) ?
C8 C9 C10 . . 119.1(5) ?
C8 C9 H9A . . 120.4 ?
C10 C9 H9A . . 120.4 ?
C11 C10 C9 . . 118.9(5) ?
C11 C10 H10A . . 120.6 ?
C9 C10 H10A . . 120.6 ?
C10 C11 C12 . . 118.5(6) ?
C10 C11 H11A . . 120.7 ?
C12 C11 H11A . . 120.7 ?
N3 C12 C11 . . 123.8(5) ?
N3 C12 H12A . . 118.1 ?
C11 C12 H12A . . 118.1 ?
O2 C13 N4 . . 125.9(6) ?
O2 C13 H13A . . 117.0 ?
N4 C13 H13A . . 117.0 ?
N4 C14 H14A . . 109.5 ?
N4 C14 H14B . . 109.5 ?
H14A C14 H14B . . 109.5 ?
N4 C14 H14C . . 109.5 ?
H14A C14 H14C . . 109.5 ?
H14B C14 H14C . . 109.5 ?
N4 C15 H15A . . 109.5 ?
N4 C15 H15B . . 109.5 ?
H15A C15 H15B . . 109.5 ?
N4 C15 H15C . . 109.5 ?
H15A C15 H15C . . 109.5 ?
H15B C15 H15C . . 109.5 ?
N2 N1 C6 . . 116.5(4) ?
N2 N1 H1A . . 121.8 ?
C6 N1 H1A . . 121.8 ?
C7 N2 N1 . . 121.8(4) ?
C7 N2 Cd1 . . 120.6(3) ?
N1 N2 Cd1 . . 117.5(3) ?
C12 N3 C8 . . 117.7(5) ?
C12 N3 Cd1 . . 126.0(4) ?
C8 N3 Cd1 . . 116.0(3) ?
C13 N4 C15 . . 120.6(5) ?
C13 N4 C14 . . 120.5(5) ?
C15 N4 C14 . . 118.7(5) ?
C6 O1 Cd1 . . 115.4(3) ?
C13 O2 Cd1 . . 118.7(4) ?

loop_
_geom_bond_atom_site_label_1
_geom_bond_atom_site_label_2
_geom_bond_site_symmetry_2
_geom_bond_distance
_geom_bond_publ_flag
Cd1 N2 . 2.314(4) yes
Cd1 N3 . 2.377(4) yes
Cd1 Cl1 . 2.4103(15) yes
Cd1 O1 . 2.416(3) yes
Cd1 O2 . 2.466(4) yes
Cd1 Cl2 . 2.5366(12) yes
Fe C5 2_556 2.033(4) ?
Fe C5 . 2.033(4) ?
Fe C2 2_556 2.035(5) ?
Fe C2 . 2.035(5) ?
Fe C1 . 2.035(4) ?
Fe C1 2_556 2.035(4) ?
Fe C3 . 2.041(5) ?
Fe C3 2_556 2.041(5) ?
Fe C4 2_556 2.050(5) ?
Fe C4 . 2.050(5) ?
C1 C2 . 1.425(6) ?
C1 C5 . 1.429(6) ?
C1 C6 . 1.476(6) ?
C2 C3 . 1.394(6) ?
C2 H2A . 0.9800 ?
C3 C4 . 1.398(7) ?
C3 H3A . 0.9800 ?
C4 C5 . 1.395(6) ?
C4 H4A . 0.9800 ?
C5 H5A . 0.9800 ?
C6 O1 . 1.226(6) yes
C6 N1 . 1.356(6) yes
C7 N2 . 1.275(5) yes
C7 C8 . 1.455(6) ?
C7 H7A . 0.9300 ?
C8 N3 . 1.338(6) ?
C8 C9 . 1.373(6) ?
C9 C10 . 1.395(7) ?
C9 H9A . 0.9300 ?
C10 C11 . 1.340(7) ?
C10 H10A . 0.9300 ?
C11 C12 . 1.388(7) ?
C11 H11A . 0.9300 ?
C12 N3 . 1.316(6) ?
C12 H12A . 0.9300 ?
C13 O2 . 1.199(6) ?
C13 N4 . 1.326(6) ?
C13 H13A . 0.9300 ?
C14 N4 . 1.446(6) ?
C14 H14A . 0.9600 ?
C14 H14B . 0.9600 ?
C14 H14C . 0.9600 ?
C15 N4 . 1.428(7) ?
C15 H15A . 0.9600 ?
C15 H15B . 0.9600 ?
C15 H15C . 0.9600 ?
N1 N2 . 1.349(4) ?
N1 H1A . 0.8600 ?

loop_
_geom_hbond_atom_site_label_D
_geom_hbond_atom_site_label_H
_geom_hbond_atom_site_label_A
_geom_hbond_site_symmetry_A
_geom_hbond_distance_DH
_geom_hbond_distance_HA
_geom_hbond_distance_DA
_geom_hbond_angle_DHA
N1 H1A Cl2 2_556 0.86 2.38 3.173(4) 154.0
